data_7156937
loop_
_publ_author_name
'Homberg, Alexandre'
'Hrdina, Radim'
'Vishe, Mahesh'
'Gu\'en\'ee, Laure'
'Lacour, J\'er\^ome'

_publ_section_title
;
 Stereoselective deconjugation of macrocyclic \a,\b-unsaturated esters by
 sequential amidation and olefin transposition: application to
 enantioselective phase-transfer catalysis.
;
_journal_issue 28
_journal_name_full 'Organic &amp; biomolecular chemistry'
_journal_page_first 6905
_journal_page_last 6910
_journal_paper_doi 10.1039/c9ob01355e
_journal_volume 17
_journal_year 2019
_chemical_absolute_configuration ad
_chemical_formula_moiety 'C40 H46 N2 Na O8, C32 H12 B F24'
_chemical_formula_sum 'C72 H58 B F24 N2 Na O8'
_chemical_formula_weight 1569.00
_space_group_crystal_system orthorhombic
_space_group_IT_number 19
_space_group_name_Hall 'P 2ac 2ab'
_space_group_name_H-M_alt 'P 21 21 21'
_symmetry_space_group_name_Hall 'P 2ac 2ab'
_symmetry_space_group_name_H-M 'P 21 21 21'
_atom_sites_solution_hydrogens geom
_atom_sites_solution_primary direct
_atom_sites_solution_secondary difmap
_audit_creation_date 2018-04-12
_audit_creation_method
;
Olex2 1.2
(compiled 2018.04.03 svn.r3497 for OlexSys, GUI svn.r5486)
;
_audit_update_record
;
2019-06-14 deposited with the CCDC.    2019-06-26 downloaded from the CCDC.
;
_cell_angle_alpha 90
_cell_angle_beta 90
_cell_angle_gamma 90
_cell_formula_units_Z 4
_cell_length_a 18.8583(7)
_cell_length_b 19.3929(5)
_cell_length_c 19.5642(7)
_cell_measurement_reflns_used 8184
_cell_measurement_temperature 180(2)
_cell_measurement_theta_max 73.7440
_cell_measurement_theta_min 3.1610
_cell_volume 7155.0(4)
_computing_cell_refinement 'CrysAlisPro 1.171.38.43d (Rigaku OD, 2015)'
_computing_data_collection 'CrysAlisPro 1.171.38.43d (Rigaku OD, 2015)'
_computing_data_reduction 'CrysAlisPro 1.171.38.43d (Rigaku OD, 2015)'
_computing_molecular_graphics 'Olex2 (Dolomanov et al., 2009)'
_computing_publication_material 'Olex2 (Dolomanov et al., 2009)'
_computing_structure_refinement 'ShelXL (Sheldrick, 2015)'
_computing_structure_solution 'ShelXS (Sheldrick, 2015)'
_diffrn_ambient_temperature 180.15
_diffrn_detector 'CCD plate'
_diffrn_detector_area_resol_mean 10.4679
_diffrn_detector_type Atlas
_diffrn_measured_fraction_theta_full 0.999
_diffrn_measured_fraction_theta_max 0.978
_diffrn_measurement_details
;
List of Runs (angles in degrees, time in seconds):

  # Type    Start    End  Width  t~exp~   \w     \q     \k     \f   Frames
#--------------------------------------------------------------------------
  1  \w    -60.00  42.00   1.00    4.00    --  -37.69  38.00 -60.00  102
  2  \w     25.00  52.00   1.00    4.00    --   37.69  38.00-180.00   27
  3  \w     22.00  79.00   1.00    4.00    --   37.69 -99.00-120.00   57
  4  \w     36.00 146.00   1.00   16.00    --  110.40 -30.00-120.00  110
  5  \w    103.00 175.00   1.00   16.00    --  110.40 111.00-180.00   72
  6  \w     31.00 114.00   1.00   16.00    --  110.40-111.00 150.00   83
  7  \w    125.00 172.00   1.00   16.00    --  110.40 111.00-150.00   47
;
_diffrn_measurement_device 'four-circle diffractometer'
_diffrn_measurement_device_type 'SuperNova, Dual, Cu at zero, Atlas'
_diffrn_measurement_method '\w scans'
_diffrn_orient_matrix_type 'CrysAlisPro convention (1999,Acta A55,543-557)'
_diffrn_orient_matrix_UB_11 -0.0506252000
_diffrn_orient_matrix_UB_12 0.0052832000
_diffrn_orient_matrix_UB_13 -0.0615966000
_diffrn_orient_matrix_UB_21 0.0632189000
_diffrn_orient_matrix_UB_22 -0.0098075000
_diffrn_orient_matrix_UB_23 -0.0489894000
_diffrn_orient_matrix_UB_31 -0.0111503000
_diffrn_orient_matrix_UB_32 -0.0785661000
_diffrn_orient_matrix_UB_33 0.0020436000
_diffrn_radiation_monochromator mirror
_diffrn_radiation_probe x-ray
_diffrn_radiation_type CuK\a
_diffrn_radiation_wavelength 1.54184
_diffrn_reflns_av_R_equivalents 0.0448
_diffrn_reflns_av_unetI/netI 0.0604
_diffrn_reflns_Laue_measured_fraction_full 0.999
_diffrn_reflns_Laue_measured_fraction_max 0.978
_diffrn_reflns_limit_h_max 22
_diffrn_reflns_limit_h_min -23
_diffrn_reflns_limit_k_max 13
_diffrn_reflns_limit_k_min -23
_diffrn_reflns_limit_l_max 16
_diffrn_reflns_limit_l_min -24
_diffrn_reflns_number 18332
_diffrn_reflns_point_group_measured_fraction_full 1.000
_diffrn_reflns_point_group_measured_fraction_max 0.978
_diffrn_reflns_theta_full 67.500
_diffrn_reflns_theta_max 73.620
_diffrn_reflns_theta_min 3.209
_diffrn_source 'micro-focus sealed X-ray tube'
_diffrn_source_type 'SuperNova (Cu) X-ray Source'
_exptl_absorpt_coefficient_mu 1.254
_exptl_absorpt_correction_T_max 0.917
_exptl_absorpt_correction_T_min 0.772
_exptl_absorpt_correction_type analytical
_exptl_absorpt_process_details
;
CrysAlisPro 1.171.38.43d (Rigaku Oxford Diffraction, 2015)
Analytical numeric absorption correction using a multifaceted crystal
            model based on expressions derived by R.C. Clark & J.S. Reid.
(Clark, R. C. & Reid, J. S. (1995). Acta Cryst. A51, 887-897)
Empirical absorption correction using spherical harmonics,
 implemented in SCALE3 ABSPACK scaling algorithm.
;
_exptl_crystal_colour colourless
_exptl_crystal_colour_primary colourless
_exptl_crystal_density_diffrn 1.457
_exptl_crystal_description prism
_exptl_crystal_F_000 3200
_exptl_crystal_size_max 0.358
_exptl_crystal_size_mid 0.128
_exptl_crystal_size_min 0.085
_refine_diff_density_max 0.906
_refine_diff_density_min -0.611
_refine_diff_density_rms 0.069
_refine_ls_abs_structure_details
;
 Refined as an inversion twin.
;
_refine_ls_abs_structure_Flack -0.19(19)
_refine_ls_extinction_method none
_refine_ls_goodness_of_fit_ref 1.051
_refine_ls_hydrogen_treatment constr
_refine_ls_matrix_type full
_refine_ls_number_parameters 961
_refine_ls_number_reflns 12202
_refine_ls_number_restraints 0
_refine_ls_restrained_S_all 1.051
_refine_ls_R_factor_all 0.0993
_refine_ls_R_factor_gt 0.0823
_refine_ls_shift/su_max 0.001
_refine_ls_shift/su_mean 0.000
_refine_ls_structure_factor_coef Fsqd
_refine_ls_weighting_details 'w=1/[\s^2^(Fo^2^)+(0.1298P)^2^+4.7363P] where P=(Fo^2^+2Fc^2^)/3'
_refine_ls_weighting_scheme calc
_refine_ls_wR_factor_gt 0.2183
_refine_ls_wR_factor_ref 0.2426
_reflns_Friedel_coverage 0.833
_reflns_Friedel_fraction_full 1.000
_reflns_Friedel_fraction_max 0.979
_reflns_number_gt 9600
_reflns_number_total 12202
_reflns_threshold_expression 'I > 2\s(I)'
_cod_data_source_file c9ob01355e2.cif
_cod_data_source_block Na-SSSS-3n-BArF
_cod_depositor_comments 'Adding full bibliography for 7156936--7156938.cif.'
_cod_database_code 7156937
_shelx_shelxl_version_number 2014/7
_chemical_oxdiff_formula 'C72 H58 B F24 N2 Na O8'
_shelx_space_group_comment
;
The symmetry employed for this shelxl refinement is uniquely defined
by the following loop, which should always be used as a source of
symmetry information in preference to the above space-group names.
They are only intended as comments.
;
_reflns_odcompleteness_completeness 99.87
_reflns_odcompleteness_iscentric 1
_reflns_odcompleteness_theta 67.29
_olex2_refinement_description
;
1. Twinned data refinement
 Scales: 1.19(19)
 -0.19(19)
2. Fixed Uiso
 At 1.2 times of:
  All C(H) groups, All C(H,H) groups, All N(H) groups
 At 1.5 times of:
  All C(H,H,H) groups
3. Uiso/Uaniso restraints and constraints
Uiso(F4B) = Uiso(F4A)
Uiso(F5B) = Uiso(F5A)
Uiso(F6A) = Uiso(F6B)
Uiso(F21A) = Uiso(F21B)
Uiso(F20A) = Uiso(F20B)
Uiso(F19A) = Uiso(F19B)
Uiso(F14B) = Uiso(F14A)
Uiso(F13B) = Uiso(F13A)
Uiso(F15B) = Uiso(F15A)
4. Others
 Sof(F4B)=Sof(F5B)=Sof(F6B)=1-FVAR(1)
 Sof(F4A)=Sof(F5A)=Sof(F6A)=FVAR(1)
 Sof(F19B)=Sof(F20B)=Sof(F21B)=1-FVAR(2)
 Sof(F19A)=Sof(F20A)=Sof(F21A)=FVAR(2)
 Sof(F13B)=Sof(F14B)=Sof(F15B)=1-FVAR(3)
 Sof(F13A)=Sof(F14A)=Sof(F15A)=FVAR(3)
5.a Ternary CH refined with riding coordinates:
 C1(H1), C11(H11), C24(H24), C39(H39)
5.b Secondary CH2 refined with riding coordinates:
 C5(H5A,H5B), C6(H6A,H6B), C8(H8A,H8B), C9(H9A,H9B), C15(H15A,H15B), C16(H16A,
 H16B), C18(H18A,H18B), C19(H19A,H19B)
5.c Aromatic/amide H refined with riding coordinates:
 N23(H23), N38(H38), C27(H27), C28(H28), C29(H29), C31(H31), C32(H32),
 C33(H33), C34(H34), C42(H42), C43(H43), C44(H44), C46(H46), C47(H47), C48(H48),
  C49(H49), C52(H52), C54(H54), C56(H56), C60(H60), C62(H62), C64(H64),
 C68(H68), C70(H70), C72(H72), C76(H76), C78(H78), C80(H80)
5.d X=CH2 refined with riding coordinates:
 C3(H3A,H3B), C13(H13A,H13B)
5.e Idealised Me refined as rotating group:
 C25(H25A,H25B,H25C), C40(H40A,H40B,H40C)
;
_olex2_submission_special_instructions 'No special instructions were received'
_oxdiff_exptl_absorpt_empirical_details
;
Empirical correction (ABSPACK) includes:
- Absorption correction using spherical harmonics
- Frame scaling
;
_oxdiff_exptl_absorpt_empirical_full_max 1.456
_oxdiff_exptl_absorpt_empirical_full_min 0.542

loop_
_space_group_symop_operation_xyz
'x, y, z'
'-x+1/2, -y, z+1/2'
'-x, y+1/2, -z+1/2'
'x+1/2, -y+1/2, -z'

loop_
_atom_site_label
_atom_site_type_symbol
_atom_site_fract_x
_atom_site_fract_y
_atom_site_fract_z
_atom_site_U_iso_or_equiv
_atom_site_adp_type
_atom_site_occupancy
_atom_site_site_symmetry_order
_atom_site_calc_flag
_atom_site_refinement_flags_posn
_atom_site_refinement_flags_occupancy
_atom_site_disorder_assembly
_atom_site_disorder_group
Na1 Na 0.58298(14) 0.50702(12) 0.63016(15) 0.0509(6) Uani 1 1 d . . . .
O4 O 0.5998(2) 0.3806(2) 0.6295(3) 0.0499(11) Uani 1 1 d . . . .
O7 O 0.7040(3) 0.4712(2) 0.6626(3) 0.0520(11) Uani 1 1 d . . . .
O10 O 0.6368(2) 0.5781(2) 0.7252(3) 0.0521(12) Uani 1 1 d . . . .
O14 O 0.6117(5) 0.6239(3) 0.5996(3) 0.083(2) Uani 1 1 d . . . .
O17 O 0.5276(4) 0.5448(3) 0.5208(3) 0.0687(15) Uani 1 1 d . . . .
O20 O 0.4707(3) 0.4428(2) 0.6045(3) 0.0523(11) Uani 1 1 d . . . .
O21 O 0.5012(3) 0.5659(2) 0.6989(3) 0.0509(11) Uani 1 1 d . . . .
O37 O 0.4729(3) 0.3062(2) 0.7251(3) 0.0559(12) Uani 1 1 d . . . .
N23 N 0.4786(3) 0.6708(3) 0.7443(3) 0.0487(13) Uani 1 1 d . . . .
H23 H 0.4962 0.7087 0.7623 0.058 Uiso 1 1 calc R . . .
N38 N 0.4713(3) 0.4224(3) 0.7363(3) 0.0470(12) Uani 1 1 d . . . .
H38 H 0.4635 0.4620 0.7156 0.056 Uiso 1 1 calc R . . .
C1 C 0.4768(4) 0.3717(3) 0.6234(4) 0.0491(15) Uani 1 1 d . . . .
H1 H 0.4370 0.3451 0.6022 0.059 Uiso 1 1 calc R . . .
C2 C 0.5469(4) 0.3439(3) 0.5972(4) 0.0510(15) Uani 1 1 d . . . .
C3 C 0.5555(5) 0.2946(4) 0.5521(5) 0.069(2) Uani 1 1 d . . . .
H3A H 0.6019 0.2812 0.5387 0.083 Uiso 1 1 calc R . . .
H3B H 0.5154 0.2723 0.5327 0.083 Uiso 1 1 calc R . . .
C5 C 0.6718(4) 0.3639(3) 0.6119(4) 0.0511(15) Uani 1 1 d . . . .
H5A H 0.6836 0.3811 0.5656 0.061 Uiso 1 1 calc R . . .
H5B H 0.6795 0.3134 0.6132 0.061 Uiso 1 1 calc R . . .
C6 C 0.7159(4) 0.3994(3) 0.6649(4) 0.0516(16) Uani 1 1 d . . . .
H6A H 0.7035 0.3815 0.7108 0.062 Uiso 1 1 calc R . . .
H6B H 0.7667 0.3897 0.6566 0.062 Uiso 1 1 calc R . . .
C8 C 0.7362(4) 0.5075(4) 0.7185(5) 0.0607(19) Uani 1 1 d . . . .
H8A H 0.7885 0.5052 0.7145 0.073 Uiso 1 1 calc R . . .
H8B H 0.7222 0.4859 0.7623 0.073 Uiso 1 1 calc R . . .
C9 C 0.7125(4) 0.5811(4) 0.7171(6) 0.062(2) Uani 1 1 d . . . .
H9A H 0.7345 0.6075 0.7548 0.074 Uiso 1 1 calc R . . .
H9B H 0.7252 0.6031 0.6731 0.074 Uiso 1 1 calc R . . .
C11 C 0.6010(4) 0.6417(3) 0.7170(4) 0.0497(15) Uani 1 1 d . . . .
H11 H 0.6141 0.6747 0.7542 0.060 Uiso 1 1 calc R . . .
C12 C 0.6141(4) 0.6731(4) 0.6473(5) 0.0590(19) Uani 1 1 d . . . .
C13 C 0.6298(6) 0.7394(4) 0.6382(6) 0.079(3) Uani 1 1 d . . . .
H13A H 0.6408 0.7561 0.5938 0.095 Uiso 1 1 calc R . . .
H13B H 0.6299 0.7700 0.6761 0.095 Uiso 1 1 calc R . . .
C15 C 0.6058(10) 0.6405(5) 0.5290(6) 0.103(4) Uani 1 1 d . . . .
H15A H 0.6108 0.6908 0.5222 0.124 Uiso 1 1 calc R . . .
H15B H 0.6434 0.6169 0.5026 0.124 Uiso 1 1 calc R . . .
C16 C 0.5378(8) 0.6181(5) 0.5069(6) 0.096(4) Uani 1 1 d . . . .
H16A H 0.5328 0.6266 0.4573 0.116 Uiso 1 1 calc R . . .
H16B H 0.5007 0.6450 0.5309 0.116 Uiso 1 1 calc R . . .
C18 C 0.4545(6) 0.5283(5) 0.5194(5) 0.082(3) Uani 1 1 d . . . .
H18A H 0.4346 0.5382 0.4736 0.098 Uiso 1 1 calc R . . .
H18B H 0.4286 0.5566 0.5534 0.098 Uiso 1 1 calc R . . .
C19 C 0.4463(5) 0.4537(5) 0.5358(5) 0.070(2) Uani 1 1 d . . . .
H19A H 0.3959 0.4399 0.5317 0.084 Uiso 1 1 calc R . . .
H19B H 0.4744 0.4255 0.5035 0.084 Uiso 1 1 calc R . . .
C22 C 0.5218(4) 0.6230(3) 0.7206(4) 0.0459(14) Uani 1 1 d . . . .
C24 C 0.4016(3) 0.6614(3) 0.7411(4) 0.0477(15) Uani 1 1 d . . . .
H24 H 0.3895 0.6145 0.7591 0.057 Uiso 1 1 calc R . . .
C25 C 0.3669(4) 0.7156(4) 0.7866(5) 0.0563(18) Uani 1 1 d . . . .
H25A H 0.3850 0.7111 0.8334 0.085 Uiso 1 1 calc GR . . .
H25B H 0.3154 0.7089 0.7867 0.085 Uiso 1 1 calc GR . . .
H25C H 0.3780 0.7617 0.7691 0.085 Uiso 1 1 calc GR . . .
C26 C 0.3753(3) 0.6670(3) 0.6676(4) 0.0482(15) Uani 1 1 d . . . .
C27 C 0.3971(4) 0.7216(4) 0.6278(5) 0.0603(19) Uani 1 1 d . . . .
H27 H 0.4300 0.7535 0.6465 0.072 Uiso 1 1 calc R . . .
C28 C 0.3731(5) 0.7320(5) 0.5612(5) 0.071(2) Uani 1 1 d . . . .
H28 H 0.3884 0.7710 0.5357 0.085 Uiso 1 1 calc R . . .
C29 C 0.3272(5) 0.6853(4) 0.5330(5) 0.066(2) Uani 1 1 d . . . .
H29 H 0.3113 0.6915 0.4873 0.079 Uiso 1 1 calc R . . .
C30 C 0.3031(4) 0.6283(4) 0.5709(4) 0.0546(16) Uani 1 1 d . . . .
C31 C 0.2581(5) 0.5787(4) 0.5413(5) 0.067(2) Uani 1 1 d . . . .
H31 H 0.2428 0.5852 0.4955 0.080 Uiso 1 1 calc R . . .
C32 C 0.2353(5) 0.5215(5) 0.5759(5) 0.072(2) Uani 1 1 d . . . .
H32 H 0.2057 0.4883 0.5544 0.086 Uiso 1 1 calc R . . .
C33 C 0.2575(5) 0.5134(4) 0.6450(5) 0.067(2) Uani 1 1 d . . . .
H33 H 0.2408 0.4750 0.6706 0.080 Uiso 1 1 calc R . . .
C34 C 0.3018(4) 0.5590(3) 0.6751(4) 0.0564(17) Uani 1 1 d . . . .
H34 H 0.3166 0.5513 0.7209 0.068 Uiso 1 1 calc R . . .
C35 C 0.3267(4) 0.6183(3) 0.6400(4) 0.0483(14) Uani 1 1 d . . . .
C36 C 0.4729(3) 0.3646(3) 0.7006(4) 0.0455(14) Uani 1 1 d . . . .
C39 C 0.4825(4) 0.4208(3) 0.8116(4) 0.0505(15) Uani 1 1 d . . . .
H39 H 0.4617 0.3766 0.8286 0.061 Uiso 1 1 calc R . . .
C40 C 0.5617(5) 0.4175(5) 0.8251(5) 0.069(2) Uani 1 1 d . . . .
H40A H 0.5818 0.3772 0.8020 0.103 Uiso 1 1 calc GR . . .
H40B H 0.5701 0.4139 0.8744 0.103 Uiso 1 1 calc GR . . .
H40C H 0.5843 0.4594 0.8076 0.103 Uiso 1 1 calc GR . . .
C41 C 0.4432(4) 0.4788(3) 0.8468(4) 0.0527(16) Uani 1 1 d . . . .
C42 C 0.4780(6) 0.5303(4) 0.8791(5) 0.070(2) Uani 1 1 d . . . .
H42 H 0.5283 0.5310 0.8777 0.084 Uiso 1 1 calc R . . .
C43 C 0.4423(7) 0.5830(5) 0.9147(6) 0.084(3) Uani 1 1 d . . . .
H43 H 0.4686 0.6186 0.9363 0.101 Uiso 1 1 calc R . . .
C44 C 0.3709(8) 0.5833(5) 0.9183(5) 0.084(3) Uani 1 1 d . . . .
H44 H 0.3471 0.6186 0.9428 0.101 Uiso 1 1 calc R . . .
C45 C 0.3307(6) 0.5297(4) 0.8847(5) 0.073(2) Uani 1 1 d . . . .
C46 C 0.2567(7) 0.5298(6) 0.8885(6) 0.087(3) Uani 1 1 d . . . .
H46 H 0.2329 0.5654 0.9128 0.104 Uiso 1 1 calc R . . .
C47 C 0.2191(6) 0.4796(7) 0.8579(6) 0.088(3) Uani 1 1 d . . . .
H47 H 0.1688 0.4798 0.8608 0.105 Uiso 1 1 calc R . . .
C48 C 0.2539(5) 0.4264(5) 0.8213(6) 0.077(3) Uani 1 1 d . . . .
H48 H 0.2270 0.3913 0.7997 0.092 Uiso 1 1 calc R . . .
C49 C 0.3265(4) 0.4257(4) 0.8172(5) 0.0634(19) Uani 1 1 d . . . .
H49 H 0.3496 0.3896 0.7930 0.076 Uiso 1 1 calc R . . .
C50 C 0.3667(4) 0.4770(4) 0.8479(4) 0.0557(17) Uani 1 1 d . . . .
F1 F 1.1674(4) 0.2330(5) 0.8624(4) 0.138(3) Uani 1 1 d . . . .
F2 F 1.0833(7) 0.1776(4) 0.8226(5) 0.150(4) Uani 1 1 d . . . .
F3 F 1.0634(6) 0.2624(5) 0.8843(4) 0.159(5) Uani 1 1 d . . . .
F4A F 1.2756(9) 0.3184(9) 0.6360(9) 0.107(3) Uiso 0.455(7) 1 d . P A 1
F5A F 1.2082(8) 0.3476(7) 0.5597(8) 0.085(2) Uiso 0.455(7) 1 d . P A 1
F6A F 1.2194(8) 0.2407(8) 0.5921(8) 0.090(2) Uiso 0.455(7) 1 d . P A 1
F4B F 1.2573(8) 0.2563(7) 0.6325(8) 0.107(3) Uiso 0.545(7) 1 d . P A 2
F5B F 1.2380(7) 0.3551(6) 0.5908(7) 0.085(2) Uiso 0.545(7) 1 d . P A 2
F6B F 1.1823(7) 0.2597(6) 0.5618(7) 0.090(2) Uiso 0.545(7) 1 d . P A 2
F7 F 1.1166(7) 0.6903(4) 0.5299(4) 0.163(5) Uani 1 1 d . . . .
F8 F 1.0103(5) 0.6569(6) 0.5168(4) 0.170(5) Uani 1 1 d . . . .
F9 F 1.0934(4) 0.5959(3) 0.4863(3) 0.0889(17) Uani 1 1 d . . . .
F10 F 1.1123(3) 0.6171(2) 0.8417(2) 0.0689(13) Uani 1 1 d . . . .
F11 F 1.1984(3) 0.6543(3) 0.7826(3) 0.0892(17) Uani 1 1 d . . . .
F12 F 1.1016(4) 0.7115(2) 0.7852(3) 0.0834(16) Uani 1 1 d . . . .
F13A F 0.8085(7) 0.5755(6) 0.5562(6) 0.094(2) Uiso 0.570(7) 1 d . P B 1
F14A F 0.8288(6) 0.5336(6) 0.4573(6) 0.077(2) Uiso 0.570(7) 1 d . P B 1
F15A F 0.7387(5) 0.4983(5) 0.5100(5) 0.0631(17) Uiso 0.570(7) 1 d . P B 1
F13B F 0.8491(9) 0.5686(8) 0.5023(8) 0.094(2) Uiso 0.430(7) 1 d . P B 2
F14B F 0.8196(7) 0.5004(7) 0.4315(7) 0.077(2) Uiso 0.430(7) 1 d . P B 2
F15B F 0.7503(7) 0.5215(7) 0.5204(7) 0.0631(17) Uiso 0.430(7) 1 d . P B 2
F16 F 0.8692(4) 0.2580(4) 0.4607(3) 0.106(2) Uani 1 1 d . . . .
F17 F 0.8035(3) 0.2436(4) 0.5488(5) 0.125(3) Uani 1 1 d . . . .
F18 F 0.9137(3) 0.2197(2) 0.5533(3) 0.0724(13) Uani 1 1 d . . . .
F19A F 0.7980(6) 0.6027(5) 0.8789(6) 0.091(2) Uiso 0.628(7) 1 d . P C 1
F20A F 0.8785(6) 0.5762(5) 0.9471(6) 0.086(2) Uiso 0.628(7) 1 d . P C 1
F21A F 0.9036(6) 0.6328(5) 0.8570(5) 0.084(2) Uiso 0.628(7) 1 d . P C 1
F19B F 0.8547(10) 0.6328(9) 0.8350(9) 0.091(2) Uiso 0.372(7) 1 d . P C 2
F20B F 0.8394(11) 0.5805(9) 0.9388(9) 0.086(2) Uiso 0.372(7) 1 d . P C 2
F21B F 0.9345(9) 0.6133(8) 0.8915(9) 0.084(2) Uiso 0.372(7) 1 d . P C 2
F22 F 0.8240(4) 0.2998(3) 0.8951(3) 0.099(2) Uani 1 1 d . . . .
F23 F 0.7321(3) 0.3565(3) 0.8638(5) 0.118(3) Uani 1 1 d . . . .
F24 F 0.7881(3) 0.2932(2) 0.7950(3) 0.0723(13) Uani 1 1 d . . . .
C51 C 1.0499(3) 0.3766(3) 0.7059(3) 0.0402(12) Uani 1 1 d . . . .
C52 C 1.1023(3) 0.3634(3) 0.6565(4) 0.0431(13) Uani 1 1 d . . . .
H52 H 1.1021 0.3894 0.6153 0.052 Uiso 1 1 calc R . . .
C53 C 1.1547(4) 0.3134(3) 0.6659(4) 0.0491(15) Uani 1 1 d . . . .
C54 C 1.1546(4) 0.2732(3) 0.7244(5) 0.0533(16) Uani 1 1 d . . . .
H54 H 1.1889 0.2378 0.7305 0.064 Uiso 1 1 calc R . . .
C55 C 1.1038(4) 0.2855(3) 0.7737(4) 0.0500(15) Uani 1 1 d . . . .
C56 C 1.0527(3) 0.3365(3) 0.7644(4) 0.0440(13) Uani 1 1 d . . . .
H56 H 1.0187 0.3440 0.7994 0.053 Uiso 1 1 calc R . . .
C57 C 1.2081(4) 0.3014(4) 0.6110(5) 0.064(2) Uani 1 1 d . . . .
C58 C 1.1041(5) 0.2395(5) 0.8355(5) 0.076(3) Uani 1 1 d . . . .
C59 C 1.0360(3) 0.5094(3) 0.6768(3) 0.0403(13) Uani 1 1 d . . . .
C60 C 1.0414(3) 0.5403(3) 0.6123(3) 0.0418(13) Uani 1 1 d . . . .
H60 H 1.0222 0.5171 0.5737 0.050 Uiso 1 1 calc R . . .
C61 C 1.0741(4) 0.6046(3) 0.6029(4) 0.0473(14) Uani 1 1 d . . . .
C62 C 1.1032(4) 0.6401(3) 0.6590(4) 0.0549(17) Uani 1 1 d . . . .
H62 H 1.1240 0.6843 0.6534 0.066 Uiso 1 1 calc R . . .
C63 C 1.1007(3) 0.6088(3) 0.7226(4) 0.0437(13) Uani 1 1 d . . . .
C64 C 1.0698(3) 0.5442(3) 0.7304(4) 0.0428(13) Uani 1 1 d . . . .
H64 H 1.0717 0.5227 0.7740 0.051 Uiso 1 1 calc R . . .
C65 C 1.0721(5) 0.6374(4) 0.5350(4) 0.065(2) Uani 1 1 d . . . .
C66 C 1.1284(4) 0.6469(4) 0.7823(4) 0.0589(18) Uani 1 1 d . . . .
C67 C 0.9365(3) 0.4476(3) 0.7555(3) 0.0398(12) Uani 1 1 d . . . .
C68 C 0.9249(3) 0.5095(3) 0.7904(4) 0.0455(14) Uani 1 1 d . . . .
H68 H 0.9511 0.5492 0.7772 0.055 Uiso 1 1 calc R . . .
C69 C 0.8762(4) 0.5153(3) 0.8441(4) 0.0510(15) Uani 1 1 d . . . .
C70 C 0.8340(4) 0.4589(3) 0.8619(4) 0.0519(16) Uani 1 1 d . . . .
H70 H 0.7999 0.4627 0.8974 0.062 Uiso 1 1 calc R . . .
C71 C 0.8426(3) 0.3980(3) 0.8275(4) 0.0430(13) Uani 1 1 d . . . .
C72 C 0.8925(3) 0.3923(3) 0.7750(3) 0.0377(11) Uani 1 1 d . . . .
H72 H 0.8969 0.3495 0.7517 0.045 Uiso 1 1 calc R . . .
C73 C 0.8664(6) 0.5820(4) 0.8790(5) 0.071(2) Uani 1 1 d . . . .
C74 C 0.7970(4) 0.3376(3) 0.8453(4) 0.0506(15) Uani 1 1 d . . . .
C75 C 0.9396(3) 0.4188(3) 0.6274(3) 0.0406(12) Uani 1 1 d . . . .
C76 C 0.9298(3) 0.3517(3) 0.6032(4) 0.0429(13) Uani 1 1 d . . . .
H76 H 0.9567 0.3151 0.6223 0.052 Uiso 1 1 calc R . . .
C77 C 0.8802(3) 0.3375(4) 0.5503(4) 0.0481(14) Uani 1 1 d . . . .
C78 C 0.8425(4) 0.3902(5) 0.5209(4) 0.064(2) Uani 1 1 d . . . .
H78 H 0.8101 0.3808 0.4849 0.076 Uiso 1 1 calc R . . .
C79 C 0.8518(4) 0.4565(4) 0.5435(5) 0.062(2) Uani 1 1 d . . . .
C80 C 0.8978(3) 0.4700(4) 0.5978(4) 0.0524(16) Uani 1 1 d . . . .
H80 H 0.9008 0.5157 0.6151 0.063 Uiso 1 1 calc R . . .
C81 C 0.8114(6) 0.5157(6) 0.5141(7) 0.098(4) Uani 1 1 d . . . .
C82 C 0.8670(5) 0.2646(5) 0.5292(5) 0.067(2) Uani 1 1 d . . . .
B1 B 0.9915(4) 0.4381(3) 0.6916(4) 0.0379(13) Uani 1 1 d . . . .

loop_
_atom_site_aniso_label
_atom_site_aniso_U_11
_atom_site_aniso_U_22
_atom_site_aniso_U_33
_atom_site_aniso_U_23
_atom_site_aniso_U_13
_atom_site_aniso_U_12
Na1 0.0509(14) 0.0357(11) 0.0663(16) 0.0059(11) -0.0012(13) 0.0073(10)
O4 0.042(2) 0.040(2) 0.068(3) -0.004(2) 0.000(2) 0.0034(18)
O7 0.044(2) 0.041(2) 0.071(3) 0.005(2) -0.002(2) 0.0019(19)
O10 0.038(2) 0.037(2) 0.081(3) 0.006(2) 0.001(2) 0.0044(17)
O14 0.146(7) 0.035(2) 0.067(3) 0.009(2) 0.016(4) -0.008(3)
O17 0.084(4) 0.058(3) 0.064(3) 0.006(3) 0.001(3) 0.011(3)
O20 0.052(3) 0.044(2) 0.061(3) 0.004(2) -0.007(2) 0.011(2)
O21 0.047(2) 0.033(2) 0.073(3) -0.005(2) 0.001(2) -0.0019(18)
O37 0.064(3) 0.032(2) 0.072(3) 0.005(2) 0.003(3) 0.0018(19)
N23 0.042(3) 0.034(2) 0.070(4) -0.004(2) 0.003(3) 0.000(2)
N38 0.051(3) 0.032(2) 0.058(3) 0.000(2) -0.002(3) -0.001(2)
C1 0.050(3) 0.038(3) 0.059(4) 0.001(3) -0.008(3) 0.004(3)
C2 0.050(4) 0.044(3) 0.059(4) -0.002(3) -0.003(3) 0.004(3)
C3 0.067(5) 0.065(4) 0.076(5) -0.016(4) -0.010(5) 0.013(4)
C5 0.045(3) 0.044(3) 0.064(4) 0.005(3) 0.008(3) 0.007(3)
C6 0.040(3) 0.038(3) 0.076(5) 0.011(3) 0.008(3) 0.005(2)
C8 0.037(3) 0.055(4) 0.090(6) -0.005(4) -0.010(4) 0.004(3)
C9 0.038(3) 0.049(3) 0.098(6) -0.007(4) 0.001(4) -0.003(3)
C11 0.046(3) 0.034(3) 0.068(4) 0.001(3) 0.004(3) 0.001(3)
C12 0.058(4) 0.038(3) 0.080(5) 0.010(3) 0.015(4) -0.003(3)
C13 0.110(8) 0.039(3) 0.089(6) 0.017(4) 0.016(6) -0.009(4)
C15 0.177(14) 0.064(5) 0.070(6) 0.024(5) 0.001(8) -0.024(7)
C16 0.149(12) 0.067(5) 0.074(6) 0.027(5) 0.007(7) 0.032(7)
C18 0.095(7) 0.079(6) 0.071(5) 0.013(5) -0.012(5) 0.036(5)
C19 0.069(5) 0.074(5) 0.067(5) 0.007(4) -0.022(4) 0.005(4)
C22 0.045(3) 0.033(3) 0.059(4) 0.000(3) 0.006(3) 0.002(2)
C24 0.039(3) 0.038(3) 0.066(4) -0.012(3) 0.005(3) -0.003(2)
C25 0.044(3) 0.048(3) 0.077(5) -0.018(3) 0.009(4) 0.001(3)
C26 0.040(3) 0.039(3) 0.066(4) -0.005(3) 0.006(3) -0.002(2)
C27 0.054(4) 0.046(3) 0.081(5) 0.006(4) 0.005(4) -0.001(3)
C28 0.064(5) 0.061(4) 0.087(6) 0.024(4) 0.011(5) -0.001(4)
C29 0.058(4) 0.062(4) 0.078(5) 0.006(4) 0.003(4) 0.010(4)
C30 0.049(4) 0.057(4) 0.058(4) 0.000(3) 0.003(3) 0.011(3)
C31 0.060(4) 0.067(4) 0.074(5) -0.013(4) -0.003(4) 0.006(4)
C32 0.073(5) 0.069(5) 0.074(5) -0.020(4) -0.008(5) -0.010(4)
C33 0.072(5) 0.055(4) 0.074(5) -0.002(4) 0.000(4) -0.012(4)
C34 0.063(4) 0.038(3) 0.068(4) -0.003(3) 0.002(4) -0.005(3)
C35 0.046(3) 0.038(3) 0.060(4) -0.003(3) 0.005(3) 0.005(3)
C36 0.038(3) 0.034(3) 0.065(4) -0.001(3) 0.004(3) 0.001(2)
C39 0.056(4) 0.039(3) 0.057(4) 0.001(3) -0.007(3) 0.002(3)
C40 0.062(5) 0.068(4) 0.075(5) -0.001(4) -0.016(4) 0.001(4)
C41 0.061(4) 0.040(3) 0.057(4) 0.006(3) 0.005(3) -0.002(3)
C42 0.084(6) 0.051(4) 0.076(5) -0.011(4) 0.001(5) -0.013(4)
C43 0.116(9) 0.056(4) 0.082(6) -0.018(4) 0.012(6) -0.011(5)
C44 0.136(10) 0.051(4) 0.066(5) -0.010(4) 0.021(6) 0.007(5)
C45 0.099(7) 0.063(4) 0.057(4) 0.019(4) 0.011(5) 0.026(5)
C46 0.093(7) 0.092(7) 0.076(6) 0.020(5) 0.012(6) 0.043(6)
C47 0.065(5) 0.110(8) 0.089(7) 0.033(7) 0.007(5) 0.024(6)
C48 0.062(5) 0.081(6) 0.088(6) 0.017(5) -0.007(5) -0.001(4)
C49 0.053(4) 0.064(4) 0.074(5) 0.010(4) 0.004(4) 0.000(3)
C50 0.059(4) 0.050(3) 0.059(4) 0.009(3) 0.002(4) 0.011(3)
F1 0.093(5) 0.195(8) 0.127(6) 0.088(6) -0.019(5) 0.033(5)
F2 0.234(11) 0.092(5) 0.125(6) 0.054(5) -0.020(7) -0.045(6)
F3 0.194(9) 0.189(8) 0.093(5) 0.076(6) 0.054(6) 0.114(8)
F7 0.314(13) 0.100(5) 0.074(4) 0.033(4) -0.026(6) -0.125(7)
F8 0.146(7) 0.255(12) 0.108(5) 0.108(7) 0.036(5) 0.125(8)
F9 0.114(5) 0.094(4) 0.058(3) -0.004(3) 0.007(3) 0.003(4)
F10 0.095(4) 0.055(2) 0.057(2) -0.002(2) -0.010(3) -0.017(2)
F11 0.065(3) 0.105(4) 0.097(4) -0.011(4) -0.017(3) -0.033(3)
F12 0.128(5) 0.045(2) 0.077(3) -0.014(2) -0.018(3) 0.001(3)
F16 0.120(5) 0.122(5) 0.078(4) -0.054(4) -0.036(4) 0.033(4)
F17 0.065(3) 0.096(4) 0.214(9) -0.074(5) 0.022(5) -0.036(3)
F18 0.082(3) 0.055(2) 0.080(3) -0.018(2) -0.008(3) -0.007(2)
F22 0.145(6) 0.062(3) 0.090(4) 0.036(3) -0.042(4) -0.032(3)
F23 0.076(3) 0.053(2) 0.226(9) -0.001(4) 0.087(5) -0.003(2)
F24 0.074(3) 0.062(2) 0.080(3) -0.005(2) 0.001(3) -0.032(2)
C51 0.033(3) 0.033(2) 0.055(3) -0.010(2) 0.002(3) -0.002(2)
C52 0.039(3) 0.037(3) 0.053(3) -0.004(3) 0.006(3) 0.003(2)
C53 0.045(3) 0.041(3) 0.062(4) -0.004(3) 0.006(3) 0.000(3)
C54 0.038(3) 0.043(3) 0.079(5) 0.004(3) 0.005(3) 0.008(3)
C55 0.043(3) 0.049(3) 0.059(4) 0.004(3) -0.005(3) 0.005(3)
C56 0.034(3) 0.043(3) 0.055(3) -0.001(3) -0.001(3) 0.004(2)
C57 0.055(4) 0.040(3) 0.095(6) -0.004(4) 0.023(4) 0.005(3)
C58 0.070(5) 0.074(5) 0.085(6) 0.032(5) 0.000(5) 0.028(5)
C59 0.031(2) 0.035(2) 0.055(3) 0.001(3) 0.003(3) 0.003(2)
C60 0.041(3) 0.035(3) 0.050(3) -0.005(3) 0.005(3) -0.002(2)
C61 0.051(4) 0.037(3) 0.053(4) -0.001(3) 0.005(3) -0.004(3)
C62 0.059(4) 0.033(3) 0.073(5) -0.003(3) 0.003(4) -0.012(3)
C63 0.043(3) 0.036(3) 0.052(3) -0.006(3) 0.000(3) -0.006(2)
C64 0.037(3) 0.034(3) 0.057(3) 0.002(3) -0.008(3) -0.002(2)
C65 0.086(6) 0.045(3) 0.064(5) 0.005(3) 0.009(4) -0.006(4)
C66 0.062(4) 0.045(3) 0.070(5) -0.005(3) -0.008(4) -0.013(3)
C67 0.034(3) 0.033(2) 0.053(3) 0.004(2) -0.002(3) -0.001(2)
C68 0.044(3) 0.037(3) 0.056(4) -0.004(3) 0.004(3) -0.002(2)
C69 0.057(4) 0.037(3) 0.059(4) -0.006(3) 0.006(3) 0.001(3)
C70 0.056(4) 0.040(3) 0.060(4) 0.003(3) 0.015(3) 0.002(3)
C71 0.041(3) 0.034(3) 0.055(3) 0.005(3) 0.004(3) 0.002(2)
C72 0.033(3) 0.034(2) 0.047(3) -0.002(2) 0.004(3) -0.001(2)
C73 0.091(6) 0.042(3) 0.080(5) -0.003(4) 0.025(5) -0.001(4)
C74 0.050(3) 0.036(3) 0.066(4) 0.006(3) 0.011(3) 0.004(3)
C75 0.034(3) 0.036(3) 0.051(3) 0.002(3) 0.000(3) -0.002(2)
C76 0.036(3) 0.042(3) 0.051(3) -0.009(3) -0.007(3) -0.003(2)
C77 0.034(3) 0.059(4) 0.051(3) -0.012(3) -0.003(3) -0.003(3)
C78 0.049(4) 0.079(5) 0.063(4) 0.015(4) -0.010(4) -0.010(4)
C79 0.040(3) 0.069(4) 0.078(5) 0.022(4) -0.013(4) -0.003(3)
C80 0.036(3) 0.050(3) 0.071(4) 0.008(3) -0.008(3) 0.000(3)
C81 0.078(6) 0.097(7) 0.120(9) 0.057(7) -0.038(7) -0.021(6)
C82 0.058(4) 0.073(5) 0.070(5) -0.030(4) -0.004(4) -0.007(4)
B1 0.038(3) 0.029(3) 0.047(3) 0.001(2) -0.002(3) 0.002(2)

loop_
_atom_type_symbol
_atom_type_description
_atom_type_scat_dispersion_real
_atom_type_scat_dispersion_imag
_atom_type_scat_source
C C 0.0181 0.0091 'International Tables Vol C Tables 4.2.6.8 and 6.1.1.4'
H H 0.0000 0.0000 'International Tables Vol C Tables 4.2.6.8 and 6.1.1.4'
B B 0.0090 0.0039 'International Tables Vol C Tables 4.2.6.8 and 6.1.1.4'
F F 0.0727 0.0534 'International Tables Vol C Tables 4.2.6.8 and 6.1.1.4'
N N 0.0311 0.0180 'International Tables Vol C Tables 4.2.6.8 and 6.1.1.4'
Na Na 0.1353 0.1239 'International Tables Vol C Tables 4.2.6.8 and 6.1.1.4'
O O 0.0492 0.0322 'International Tables Vol C Tables 4.2.6.8 and 6.1.1.4'

loop_
_exptl_crystal_face_index_h
_exptl_crystal_face_index_k
_exptl_crystal_face_index_l
_exptl_crystal_face_perp_dist
1 0 1 0.0426
-1 0 -1 0.0426
0 -1 0 0.1754
-1 0 2 0.0527
1 0 -2 0.0457
1 1 1 0.0697

loop_
_geom_angle_atom_site_label_1
_geom_angle_atom_site_label_2
_geom_angle_atom_site_label_3
_geom_angle
O4 Na1 O10 119.57(19)
O4 Na1 O17 109.9(2)
O4 Na1 O20 67.30(16)
O7 Na1 O4 66.68(16)
O7 Na1 O10 65.97(17)
O7 Na1 O17 133.7(2)
O7 Na1 O20 133.82(17)
O14 Na1 O4 154.7(3)
O14 Na1 O7 97.0(3)
O14 Na1 O10 65.1(2)
O14 Na1 O17 66.6(2)
O14 Na1 O20 127.5(3)
O17 Na1 O10 129.8(2)
O17 Na1 O20 67.7(2)
O20 Na1 O10 139.2(2)
O21 Na1 O4 124.8(2)
O21 Na1 O7 126.7(2)
O21 Na1 O10 64.89(17)
O21 Na1 O14 80.3(2)
O21 Na1 O17 94.2(2)
O21 Na1 O20 78.57(18)
C2 O4 Na1 115.0(4)
C2 O4 C5 117.2(5)
C5 O4 Na1 110.2(4)
C6 O7 Na1 115.7(4)
C6 O7 C8 113.1(6)
C8 O7 Na1 116.7(4)
C9 O10 Na1 109.8(5)
C11 O10 Na1 101.6(4)
C11 O10 C9 115.2(5)
C12 O14 Na1 120.4(5)
C12 O14 C15 121.3(7)
C15 O14 Na1 115.9(6)
C16 O17 Na1 113.1(6)
C18 O17 Na1 111.0(5)
C18 O17 C16 110.1(8)
C1 O20 Na1 111.0(4)
C1 O20 C19 114.2(6)
C19 O20 Na1 112.7(5)
C22 O21 Na1 115.0(4)
C22 N23 H23 119.7
C22 N23 C24 120.6(5)
C24 N23 H23 119.7
C36 N38 H38 119.9
C36 N38 C39 120.2(6)
C39 N38 H38 119.9
O20 C1 H1 109.3
O20 C1 C2 109.0(6)
O20 C1 C36 109.9(6)
C2 C1 H1 109.3
C2 C1 C36 110.2(6)
C36 C1 H1 109.3
O4 C2 C1 107.0(6)
C3 C2 O4 126.5(7)
C3 C2 C1 126.5(7)
C2 C3 H3A 120.0
C2 C3 H3B 120.0
H3A C3 H3B 120.0
O4 C5 H5A 110.8
O4 C5 H5B 110.8
O4 C5 C6 104.8(6)
H5A C5 H5B 108.9
C6 C5 H5A 110.8
C6 C5 H5B 110.8
O7 C6 C5 110.0(6)
O7 C6 H6A 109.7
O7 C6 H6B 109.7
C5 C6 H6A 109.7
C5 C6 H6B 109.7
H6A C6 H6B 108.2
O7 C8 H8A 109.9
O7 C8 H8B 109.9
O7 C8 C9 109.1(7)
H8A C8 H8B 108.3
C9 C8 H8A 109.9
C9 C8 H8B 109.9
O10 C9 C8 104.8(6)
O10 C9 H9A 110.8
O10 C9 H9B 110.8
C8 C9 H9A 110.8
C8 C9 H9B 110.8
H9A C9 H9B 108.9
O10 C11 H11 111.0
O10 C11 C12 112.0(6)
O10 C11 C22 104.5(5)
C12 C11 H11 111.0
C12 C11 C22 107.1(6)
C22 C11 H11 111.0
O14 C12 C11 109.7(6)
C13 C12 O14 127.2(9)
C13 C12 C11 123.0(9)
C12 C13 H13A 120.0
C12 C13 H13B 120.0
H13A C13 H13B 120.0
O14 C15 H15A 110.3
O14 C15 H15B 110.3
H15A C15 H15B 108.5
C16 C15 O14 107.2(11)
C16 C15 H15A 110.3
C16 C15 H15B 110.3
O17 C16 H16A 109.4
O17 C16 H16B 109.4
C15 C16 O17 111.1(9)
C15 C16 H16A 109.4
C15 C16 H16B 109.4
H16A C16 H16B 108.0
O17 C18 H18A 110.0
O17 C18 H18B 110.0
O17 C18 C19 108.4(7)
H18A C18 H18B 108.4
C19 C18 H18A 110.0
C19 C18 H18B 110.0
O20 C19 C18 108.1(8)
O20 C19 H19A 110.1
O20 C19 H19B 110.1
C18 C19 H19A 110.1
C18 C19 H19B 110.1
H19A C19 H19B 108.4
O21 C22 Na1 43.5(3)
O21 C22 N23 123.5(6)
O21 C22 C11 119.8(6)
N23 C22 Na1 161.0(5)
N23 C22 C11 116.7(5)
C11 C22 Na1 77.5(4)
N23 C24 H24 108.8
N23 C24 C25 108.3(5)
N23 C24 C26 110.8(6)
C25 C24 H24 108.8
C26 C24 H24 108.8
C26 C24 C25 111.2(6)
C24 C25 H25A 109.5
C24 C25 H25B 109.5
C24 C25 H25C 109.5
H25A C25 H25B 109.5
H25A C25 H25C 109.5
H25B C25 H25C 109.5
C27 C26 C24 119.4(6)
C27 C26 C35 119.2(7)
C35 C26 C24 121.4(6)
C26 C27 H27 118.5
C26 C27 C28 122.9(8)
C28 C27 H27 118.5
C27 C28 H28 120.5
C29 C28 C27 119.0(8)
C29 C28 H28 120.5
C28 C29 H29 119.6
C28 C29 C30 120.8(9)
C30 C29 H29 119.6
C29 C30 C31 121.0(8)
C29 C30 C35 120.2(8)
C31 C30 C35 118.8(7)
C30 C31 H31 118.7
C32 C31 C30 122.7(9)
C32 C31 H31 118.7
C31 C32 H32 121.1
C31 C32 C33 117.8(8)
C33 C32 H32 121.1
C32 C33 H33 119.3
C34 C33 C32 121.5(8)
C34 C33 H33 119.3
C33 C34 H34 119.2
C33 C34 C35 121.6(8)
C35 C34 H34 119.2
C26 C35 C30 117.9(7)
C34 C35 C26 124.5(7)
C34 C35 C30 117.6(7)
O37 C36 N38 125.0(7)
O37 C36 C1 118.1(6)
N38 C36 C1 116.8(6)
N38 C39 H39 107.0
N38 C39 C40 108.3(7)
N38 C39 C41 111.3(6)
C40 C39 H39 107.0
C41 C39 H39 107.0
C41 C39 C40 115.7(7)
C39 C40 H40A 109.5
C39 C40 H40B 109.5
C39 C40 H40C 109.5
H40A C40 H40B 109.5
H40A C40 H40C 109.5
H40B C40 H40C 109.5
C42 C41 C39 121.6(8)
C42 C41 C50 119.7(8)
C50 C41 C39 118.7(7)
C41 C42 H42 118.8
C41 C42 C43 122.3(10)
C43 C42 H42 118.8
C42 C43 H43 119.8
C44 C43 C42 120.4(10)
C44 C43 H43 119.8
C43 C44 H44 120.1
C43 C44 C45 119.9(9)
C45 C44 H44 120.1
C46 C45 C44 119.9(10)
C46 C45 C50 120.3(10)
C50 C45 C44 119.8(10)
C45 C46 H46 120.0
C47 C46 C45 120.1(10)
C47 C46 H46 120.0
C46 C47 H47 119.8
C46 C47 C48 120.5(10)
C48 C47 H47 119.8
C47 C48 H48 120.0
C49 C48 C47 120.0(10)
C49 C48 H48 120.0
C48 C49 H49 119.6
C48 C49 C50 120.8(9)
C50 C49 H49 119.6
C45 C50 C41 117.8(8)
C49 C50 C41 123.8(7)
C49 C50 C45 118.3(8)
C52 C51 B1 119.0(6)
C56 C51 C52 116.0(6)
C56 C51 B1 125.0(6)
C51 C52 H52 118.9
C53 C52 C51 122.2(6)
C53 C52 H52 118.9
C52 C53 C57 119.4(7)
C54 C53 C52 119.9(6)
C54 C53 C57 120.6(6)
C53 C54 H54 120.6
C55 C54 C53 118.7(6)
C55 C54 H54 120.6
C54 C55 C56 120.8(7)
C54 C55 C58 117.2(7)
C56 C55 C58 122.0(7)
C51 C56 C55 122.3(6)
C51 C56 H56 118.9
C55 C56 H56 118.9
F4A C57 C53 108.9(10)
F5A C57 F4A 95.8(11)
F5A C57 C53 115.8(8)
F6A C57 F4A 99.7(11)
F6A C57 F5A 114.0(12)
F6A C57 C53 118.3(9)
F4B C57 F6B 94.7(9)
F4B C57 C53 110.0(10)
F5B C57 F4B 109.2(10)
F5B C57 F6B 116.0(11)
F5B C57 C53 113.8(8)
F6B C57 C53 111.4(8)
F1 C58 C55 112.6(8)
F2 C58 F1 105.4(9)
F2 C58 F3 106.4(11)
F2 C58 C55 113.3(9)
F3 C58 F1 106.0(11)
F3 C58 C55 112.7(7)
C60 C59 B1 123.7(6)
C64 C59 C60 115.8(5)
C64 C59 B1 120.4(6)
C59 C60 H60 119.0
C59 C60 C61 122.0(6)
C61 C60 H60 119.0
C60 C61 C62 120.3(6)
C60 C61 C65 119.3(6)
C62 C61 C65 120.2(6)
C61 C62 H62 120.9
C63 C62 C61 118.2(6)
C63 C62 H62 120.9
C62 C63 C64 120.5(6)
C62 C63 C66 118.7(6)
C64 C63 C66 120.7(6)
C59 C64 H64 118.6
C63 C64 C59 122.9(6)
C63 C64 H64 118.6
F7 C65 C61 112.6(8)
F8 C65 F7 109.1(10)
F8 C65 F9 105.0(9)
F8 C65 C61 113.7(8)
F9 C65 F7 103.1(8)
F9 C65 C61 112.6(6)
F10 C66 F12 106.2(7)
F10 C66 C63 113.1(6)
F11 C66 F10 105.7(7)
F11 C66 F12 105.7(6)
F11 C66 C63 114.1(7)
F12 C66 C63 111.4(7)
C68 C67 C72 115.4(6)
C68 C67 B1 124.7(5)
C72 C67 B1 119.7(5)
C67 C68 H68 118.7
C67 C68 C69 122.5(6)
C69 C68 H68 118.7
C68 C69 C73 119.9(6)
C70 C69 C68 119.9(6)
C70 C69 C73 120.0(7)
C69 C70 H70 120.5
C71 C70 C69 119.0(6)
C71 C70 H70 120.5
C70 C71 C72 120.7(6)
C70 C71 C74 119.5(6)
C72 C71 C74 119.8(6)
C67 C72 H72 118.8
C71 C72 C67 122.4(5)
C71 C72 H72 118.8
F19A C73 F20A 100.6(9)
F19A C73 C69 112.3(9)
F20A C73 C69 111.2(8)
F21A C73 F19A 107.1(9)
F21A C73 F20A 107.6(10)
F21A C73 C69 116.8(8)
F19B C73 F21B 86.9(11)
F19B C73 C69 111.9(11)
F20B C73 F19B 123.0(13)
F20B C73 F21B 102.1(13)
F20B C73 C69 117.0(10)
F21B C73 C69 109.7(10)
F22 C74 F23 108.0(8)
F22 C74 C71 112.6(6)
F23 C74 C71 112.3(5)
F24 C74 F22 103.8(6)
F24 C74 F23 105.4(7)
F24 C74 C71 114.2(6)
C76 C75 B1 123.7(5)
C80 C75 C76 116.6(6)
C80 C75 B1 119.6(5)
C75 C76 H76 119.5
C75 C76 C77 121.0(6)
C77 C76 H76 119.5
C76 C77 C82 119.7(7)
C78 C77 C76 120.1(7)
C78 C77 C82 120.2(7)
C77 C78 H78 120.1
C79 C78 C77 119.8(7)
C79 C78 H78 120.1
C78 C79 C80 120.1(7)
C78 C79 C81 122.1(8)
C80 C79 C81 117.7(9)
C75 C80 C79 122.2(7)
C75 C80 H80 118.9
C79 C80 H80 118.9
F13A C81 C79 115.0(10)
F14A C81 F13A 108.0(11)
F14A C81 F15A 106.2(10)
F14A C81 C79 115.9(13)
F15A C81 F13A 100.9(12)
F15A C81 C79 109.4(8)
F13B C81 F14B 85.2(11)
F13B C81 C79 114.0(11)
F15B C81 F13B 119.6(15)
F15B C81 F14B 102.4(11)
F15B C81 C79 122.6(11)
C79 C81 F14B 101.0(11)
F16 C82 C77 111.2(8)
F17 C82 F16 106.7(8)
F17 C82 F18 107.2(9)
F17 C82 C77 111.3(7)
F18 C82 F16 105.7(7)
F18 C82 C77 114.4(6)
C59 B1 C51 107.2(5)
C67 B1 C51 112.0(5)
C67 B1 C59 111.4(5)
C67 B1 C75 103.5(5)
C75 B1 C51 111.3(5)
C75 B1 C59 111.4(5)

loop_
_geom_bond_atom_site_label_1
_geom_bond_atom_site_label_2
_geom_bond_distance
Na1 O4 2.472(5)
Na1 O7 2.468(5)
Na1 O10 2.526(6)
Na1 O14 2.406(5)
Na1 O17 2.491(7)
Na1 O20 2.508(6)
Na1 O21 2.343(6)
O4 C2 1.379(9)
O4 C5 1.439(8)
O7 C6 1.413(7)
O7 C8 1.434(10)
O10 C9 1.438(8)
O10 C11 1.416(7)
O14 C12 1.335(10)
O14 C15 1.423(12)
O17 C16 1.458(12)
O17 C18 1.417(13)
O20 C1 1.431(7)
O20 C19 1.436(10)
O21 C22 1.247(8)
O37 C36 1.231(8)
N23 H23 0.8800
N23 C22 1.318(8)
N23 C24 1.466(8)
N38 H38 0.8800
N38 C36 1.321(8)
N38 C39 1.488(9)
C1 H1 1.0000
C1 C2 1.517(10)
C1 C36 1.518(10)
C2 C3 1.312(11)
C3 H3A 0.9500
C3 H3B 0.9500
C5 H5A 0.9900
C5 H5B 0.9900
C5 C6 1.496(11)
C6 H6A 0.9900
C6 H6B 0.9900
C8 H8A 0.9900
C8 H8B 0.9900
C8 C9 1.495(10)
C9 H9A 0.9900
C9 H9B 0.9900
C11 H11 1.0000
C11 C12 1.513(11)
C11 C22 1.538(9)
C12 C13 1.332(10)
C13 H13A 0.9500
C13 H13B 0.9500
C15 H15A 0.9900
C15 H15B 0.9900
C15 C16 1.42(2)
C16 H16A 0.9900
C16 H16B 0.9900
C18 H18A 0.9900
C18 H18B 0.9900
C18 C19 1.491(13)
C19 H19A 0.9900
C19 H19B 0.9900
C24 H24 1.0000
C24 C25 1.526(9)
C24 C26 1.524(11)
C25 H25A 0.9800
C25 H25B 0.9800
C25 H25C 0.9800
C26 C27 1.377(10)
C26 C35 1.422(10)
C27 H27 0.9500
C27 C28 1.394(14)
C28 H28 0.9500
C28 C29 1.369(13)
C29 H29 0.9500
C29 C30 1.407(12)
C30 C31 1.408(12)
C30 C35 1.436(11)
C31 H31 0.9500
C31 C32 1.367(13)
C32 H32 0.9500
C32 C33 1.425(13)
C33 H33 0.9500
C33 C34 1.352(11)
C34 H34 0.9500
C34 C35 1.419(10)
C39 H39 1.0000
C39 C40 1.517(11)
C39 C41 1.514(10)
C40 H40A 0.9800
C40 H40B 0.9800
C40 H40C 0.9800
C41 C42 1.352(11)
C41 C50 1.443(11)
C42 H42 0.9500
C42 C43 1.408(14)
C43 H43 0.9500
C43 C44 1.347(17)
C44 H44 0.9500
C44 C45 1.443(15)
C45 C46 1.399(15)
C45 C50 1.422(12)
C46 H46 0.9500
C46 C47 1.346(17)
C47 H47 0.9500
C47 C48 1.417(16)
C48 H48 0.9500
C48 C49 1.372(13)
C49 H49 0.9500
C49 C50 1.388(12)
F1 C58 1.311(12)
F2 C58 1.289(13)
F3 C58 1.303(13)
F4A C57 1.404(19)
F5A C57 1.346(17)
F6A C57 1.252(16)
F4B C57 1.344(16)
F5B C57 1.250(14)
F6B C57 1.348(15)
F7 C65 1.329(10)
F8 C65 1.278(13)
F9 C65 1.310(10)
F10 C66 1.333(10)
F11 C66 1.327(10)
F12 C66 1.352(9)
F13A C81 1.424(18)
F14A C81 1.210(16)
F15A C81 1.415(14)
F13B C81 1.270(19)
F14B C81 1.65(2)
F15B C81 1.164(17)
F16 C82 1.348(11)
F17 C82 1.322(11)
F18 C82 1.325(11)
F19A C73 1.352(14)
F20A C73 1.356(15)
F21A C73 1.282(13)
F19B C73 1.33(2)
F20B C73 1.28(2)
F21B C73 1.441(19)
F22 C74 1.322(9)
F23 C74 1.327(8)
F24 C74 1.319(9)
C51 C52 1.405(9)
C51 C56 1.386(9)
C51 B1 1.648(8)
C52 H52 0.9500
C52 C53 1.398(9)
C53 C54 1.384(11)
C53 C57 1.490(11)
C54 H54 0.9500
C54 C55 1.381(11)
C55 C56 1.392(9)
C55 C58 1.502(11)
C56 H56 0.9500
C59 C60 1.402(9)
C59 C64 1.400(9)
C59 B1 1.642(8)
C60 H60 0.9500
C60 C61 1.404(8)
C61 C62 1.406(10)
C61 C65 1.473(11)
C62 H62 0.9500
C62 C63 1.384(11)
C63 C64 1.392(8)
C63 C66 1.477(10)
C64 H64 0.9500
C67 C68 1.398(8)
C67 C72 1.410(8)
C67 B1 1.635(9)
C68 H68 0.9500
C68 C69 1.399(10)
C69 C70 1.397(9)
C69 C73 1.475(10)
C70 H70 0.9500
C70 C71 1.368(9)
C71 C72 1.395(9)
C71 C74 1.495(9)
C72 H72 0.9500
C75 C76 1.396(8)
C75 C80 1.395(9)
C75 B1 1.635(9)
C76 H76 0.9500
C76 C77 1.421(9)
C77 C78 1.373(11)
C77 C82 1.493(10)
C78 H78 0.9500
C78 C79 1.369(13)
C79 C80 1.396(11)
C79 C81 1.494(13)
C80 H80 0.9500

loop_
_exptl_oxdiff_crystal_face_indexfrac_h
_exptl_oxdiff_crystal_face_indexfrac_k
_exptl_oxdiff_crystal_face_indexfrac_l
_exptl_oxdiff_crystal_face_x
_exptl_oxdiff_crystal_face_y
_exptl_oxdiff_crystal_face_z
0.9977 -0.0084 0.9993 -0.1121 0.0142 -0.0084
-0.9977 0.0084 -0.9993 0.1121 -0.0142 0.0084
-0.0018 -0.9985 -0.0042 -0.0049 0.0099 0.0785
-0.9983 -0.0057 1.9967 -0.0725 -0.1609 0.0157
0.9983 0.0057 -1.9967 0.0725 0.1609 -0.0157
0.9994 0.9901 1.0035 -0.1072 0.0043 -0.0869

loop_
_twin_individual_id
_twin_individual_mass_fraction_refined
1 1.19(19)
2 -0.19(19)
